data_4119137
loop_
_publ_author_name
'Jonathan C. Barnes'
'Michal Jur\'i\<cek'
'Nathan L. Strutt'
'Marco Frasconi'
'Srinivasan Sampath'
'Marc A. Giesener'
'Psaras L. McGrier'
'Carson J. Bruns'
'Charlotte L. Stern'
'Amy A. Sarjeant'
'J. Fraser Stoddart'

_publ_contact_author_name
;
;
_publ_section_title
;
 ExBox: A Polycyclic Aromatic Hydrocarbon Scavenger
;
_journal_name_full 'Journal of the American Chemical Society'
_journal_page_first 183
_journal_page_last 192
_journal_paper_doi 10.1021/ja307360n
_journal_volume 135
_journal_year 2013
_chemical_formula_moiety 'C48 H40 N4, 4(F6 P), 3(C2 H3 N)'
_chemical_formula_sum 'C54 H49 F24 N7 P4'
_chemical_formula_weight 1375.88
_chemical_name_systematic
;
 ? 
;
_space_group_crystal_system monoclinic
_space_group_IT_number 15
_space_group_name_Hall '-C 2yc'
_space_group_name_H-M_alt 'C 1 2/c 1'
_symmetry_space_group_name_Hall '-C 2yc'
_symmetry_space_group_name_H-M 'C 1 2/c 1'
_atom_sites_solution_hydrogens geom
_atom_sites_solution_primary direct
_atom_sites_solution_secondary difmap
_audit_creation_date 2012-03-12
_audit_creation_method
;
  Olex2 1.1
  (compiled Nov  1 2011 20:42:30, GUI svn.r3906)
;
_cell_angle_alpha 90.00
_cell_angle_beta 98.513(2)
_cell_angle_gamma 90.00
_cell_formula_units_Z 8
_cell_length_a 21.9198(6)
_cell_length_b 16.2998(5)
_cell_length_c 36.9045(11)
_cell_measurement_reflns_used 9995
_cell_measurement_temperature 100(2)
_cell_measurement_theta_max 64.29
_cell_measurement_theta_min 4.43
_cell_volume 13040.3(7)
_computing_cell_refinement 'SAINT V7.23A (Bruker, 2005)'
_computing_data_collection 'APEX2 V2.1-4 (Bruker, 2007)'
_computing_data_reduction 'Bruker SAINT'
_computing_molecular_graphics
;
O. V. Dolomanov, L. J. Bourhis, R. J. Gildea, J. A. K. Howard and H. Puschmann,
OLEX2: a complete structure solution, refinement and analysis program.
J. Appl. Cryst. (2009). 42, 339-341.
;
_computing_publication_material
;
O. V. Dolomanov, L. J. Bourhis, R. J. Gildea, J. A. K. Howard and H. Puschmann,
OLEX2: a complete structure solution, refinement and analysis program.
J. Appl. Cryst. (2009). 42, 339-341.
;
_computing_structure_refinement
;
XL, G.M. Sheldrick, Acta Cryst.
(2008). A64, 112-122
;
_computing_structure_solution
;
XM, G.M. Sheldrick, Acta Cryst.
(2008). A64, 112-122
;
_diffrn_ambient_temperature 100.01
_diffrn_detector_area_resol_mean 8
_diffrn_measured_fraction_theta_full 0.986
_diffrn_measured_fraction_theta_max 0.986
_diffrn_measurement_device_type 'Bruker Kappa APEX CCD area detector'
_diffrn_measurement_method '\w and \f scans'
_diffrn_radiation_monochromator 'Quazar optics'
_diffrn_radiation_type CuK\a
_diffrn_radiation_wavelength 1.54184
_diffrn_reflns_av_R_equivalents 0.0477
_diffrn_reflns_av_unetI/netI 0.0393
_diffrn_reflns_limit_h_max 24
_diffrn_reflns_limit_h_min -25
_diffrn_reflns_limit_k_max 18
_diffrn_reflns_limit_k_min -18
_diffrn_reflns_limit_l_max 42
_diffrn_reflns_limit_l_min -43
_diffrn_reflns_number 52258
_diffrn_reflns_theta_full 64.89
_diffrn_reflns_theta_max 64.89
_diffrn_reflns_theta_min 4.08
_diffrn_source microsource
_diffrn_source_current 0.64
_diffrn_source_power 0.0286144
_diffrn_source_voltage 44.71
_exptl_absorpt_coefficient_mu 2.059
_exptl_absorpt_correction_T_max 0.7526
_exptl_absorpt_correction_T_min 0.6499
_exptl_absorpt_correction_type multi-scan
_exptl_absorpt_process_details
;
SADABS-2008/1 (Bruker,2008) was used for absorption correction.
R(int) was 0.0730 before and 0.0560 after correction.
The Ratio of minimum to maximum transmission is 0.8635.
The \l/2 correction factor is 0.0015.
;
_exptl_crystal_colour colourless
_exptl_crystal_colour_primary colourless
_exptl_crystal_density_diffrn 1.402
_exptl_crystal_description block
_exptl_crystal_F_000 5584
_exptl_crystal_size_max 0.131
_exptl_crystal_size_mid 0.12
_exptl_crystal_size_min 0.111
_refine_diff_density_max 1.366
_refine_diff_density_min -0.434
_refine_diff_density_rms 0.134
_refine_ls_extinction_method none
_refine_ls_goodness_of_fit_ref 1.089
_refine_ls_hydrogen_treatment constr
_refine_ls_matrix_type full
_refine_ls_number_parameters 885
_refine_ls_number_reflns 10885
_refine_ls_number_restraints 328
_refine_ls_restrained_S_all 1.074
_refine_ls_R_factor_all 0.0989
_refine_ls_R_factor_gt 0.0825
_refine_ls_shift/su_max 0.000
_refine_ls_shift/su_mean 0.000
_refine_ls_structure_factor_coef Fsqd
_refine_ls_weighting_details 'calc w=1/[\s^2^(Fo^2^)+(0.1540P)^2^+30.7509P] where P=(Fo^2^+2Fc^2^)/3'
_refine_ls_weighting_scheme calc
_refine_ls_wR_factor_gt 0.2283
_refine_ls_wR_factor_ref 0.2419
_reflns_number_gt 8470
_reflns_number_total 10885
_reflns_threshold_expression >2sigma(I)
_cod_data_source_file ja307360n_si_002.cif
_cod_data_source_block n1659
_cod_database_code 4119137
_smtbx_masks_special_details
;
The solvent masking procedure as implemented in Olex2 was used to remove the
electronic contribution of solvent molecules from the refinement.  Only the
atoms used in the refinement model are reported in the formula here.

Total solvent accessible volume / cell = 1880.4 Ang^3^ [14.4%]
Total electron count / cell = 184.6
;

loop_
_space_group_symop_id
_space_group_symop_operation_xyz
1 'x, y, z'
2 '-x, y, -z+1/2'
3 'x+1/2, y+1/2, z'
4 '-x+1/2, y+1/2, -z+1/2'
5 '-x, -y, -z'
6 'x, -y, z-1/2'
7 '-x+1/2, -y+1/2, -z'
8 'x+1/2, -y+1/2, z-1/2'

loop_
_atom_site_label
_atom_site_type_symbol
_atom_site_fract_x
_atom_site_fract_y
_atom_site_fract_z
_atom_site_U_iso_or_equiv
_atom_site_adp_type
_atom_site_occupancy
_atom_site_symmetry_multiplicity
_atom_site_calc_flag
_atom_site_refinement_flags
_atom_site_disorder_assembly
_atom_site_disorder_group
N1 N 0.69099(13) 0.78535(19) 0.13416(8) 0.0204(6) Uani 1 1 d . . .
N2 N 0.59547(13) 0.8020(2) 0.42568(8) 0.0247(7) Uani 1 1 d . . .
C1 C 0.69943(18) 0.7159(3) 0.15415(11) 0.0320(9) Uani 1 1 d . . .
H1 H 0.7090 0.6661 0.1428 0.038 Uiso 1 1 calc R . .
C2 C 0.69427(18) 0.7167(3) 0.19054(10) 0.0310(9) Uani 1 1 d . . .
H2 H 0.7007 0.6675 0.2044 0.037 Uiso 1 1 calc R . .
C3 C 0.67964(15) 0.7890(2) 0.20777(9) 0.0205(7) Uani 1 1 d . . .
C4 C 0.67303(19) 0.8597(3) 0.18633(10) 0.0304(9) Uani 1 1 d . . .
H4 H 0.6644 0.9106 0.1970 0.036 Uiso 1 1 calc R . .
C5 C 0.67894(18) 0.8560(3) 0.14997(10) 0.0299(9) Uani 1 1 d . . .
H5 H 0.6744 0.9047 0.1357 0.036 Uiso 1 1 calc R . .
C6 C 0.67139(15) 0.7904(2) 0.24687(10) 0.0216(8) Uani 1 1 d . . .
C7 C 0.65232(18) 0.7212(3) 0.26369(10) 0.0287(9) Uani 1 1 d . . .
H7 H 0.6476 0.6709 0.2506 0.034 Uiso 1 1 calc R . .
C8 C 0.64014(18) 0.7241(3) 0.29915(10) 0.0294(9) Uani 1 1 d . . .
H8 H 0.6263 0.6760 0.3100 0.035 Uiso 1 1 calc R . .
C9 C 0.64772(16) 0.7964(2) 0.31951(9) 0.0226(8) Uani 1 1 d . . .
C10 C 0.67006(19) 0.8658(3) 0.30313(10) 0.0299(9) Uani 1 1 d . . .
H10 H 0.6770 0.9151 0.3168 0.036 Uiso 1 1 calc R . .
C11 C 0.68220(19) 0.8636(3) 0.26735(10) 0.0315(9) Uani 1 1 d . . .
H11 H 0.6977 0.9108 0.2567 0.038 Uiso 1 1 calc R . .
C12 C 0.63091(15) 0.7991(2) 0.35698(10) 0.0236(8) Uani 1 1 d . . .
C13 C 0.63718(19) 0.7320(3) 0.37954(11) 0.0322(9) Uani 1 1 d . . .
H13 H 0.6541 0.6827 0.3715 0.039 Uiso 1 1 calc R . .
C14 C 0.61933(18) 0.7350(3) 0.41345(10) 0.0296(9) Uani 1 1 d . . .
H14 H 0.6242 0.6876 0.4286 0.035 Uiso 1 1 calc R . .
C15 C 0.59040(18) 0.8716(2) 0.40480(10) 0.0303(9) Uani 1 1 d . . .
H15 H 0.5747 0.9204 0.4141 0.036 Uiso 1 1 calc R . .
C16 C 0.60761(18) 0.8718(3) 0.37076(11) 0.0304(9) Uani 1 1 d . . .
H16 H 0.6040 0.9204 0.3564 0.036 Uiso 1 1 calc R . .
C17 C 0.56961(16) 0.8015(3) 0.46082(9) 0.0269(9) Uani 1 1 d . . .
H17A H 0.5813 0.8526 0.4747 0.032 Uiso 1 1 calc R . .
H17B H 0.5861 0.7543 0.4760 0.032 Uiso 1 1 calc R . .
C18 C 0.49992(16) 0.7953(2) 0.45191(9) 0.0223(8) Uani 1 1 d . . .
C19 C 0.47249(18) 0.7207(2) 0.44282(11) 0.0299(9) Uani 1 1 d . . .
H19 H 0.4965 0.6720 0.4455 0.036 Uiso 1 1 calc R . .
C20 C 0.40937(17) 0.7164(2) 0.42965(10) 0.0272(8) Uani 1 1 d . . .
H20 H 0.3906 0.6647 0.4236 0.033 Uiso 1 1 calc R . .
C21 C 0.37423(15) 0.7871(2) 0.42534(9) 0.0202(7) Uani 1 1 d . . .
C22 C 0.40138(17) 0.8612(2) 0.43633(9) 0.0235(8) Uani 1 1 d . . .
H22 H 0.3770 0.9096 0.4348 0.028 Uiso 1 1 calc R . .
C23 C 0.46446(17) 0.8657(2) 0.44964(9) 0.0255(8) Uani 1 1 d . . .
H23 H 0.4828 0.9170 0.4571 0.031 Uiso 1 1 calc R . .
C24 C 0.30832(16) 0.7839(2) 0.40647(9) 0.0229(8) Uani 1 1 d . . .
H24A H 0.2881 0.7332 0.4135 0.027 Uiso 1 1 calc R . .
H24B H 0.2850 0.8316 0.4138 0.027 Uiso 1 1 calc R . .
N3 N 0.40680(13) 0.2181(2) 0.07374(8) 0.0261(7) Uani 1 1 d . . .
N4 N 0.31385(13) 0.2123(2) 0.36614(8) 0.0225(7) Uani 1 1 d . . .
C25 C 0.4172(2) 0.2862(3) 0.09588(12) 0.0388(10) Uani 1 1 d . . .
H25 H 0.4340 0.3345 0.0868 0.047 Uiso 1 1 calc R . .
C26 C 0.4037(2) 0.2846(3) 0.13067(12) 0.0380(10) Uani 1 1 d . . .
H26 H 0.4131 0.3306 0.1463 0.046 Uiso 1 1 calc R . .
C27 C 0.37545(16) 0.2141(3) 0.14348(10) 0.0252(8) Uani 1 1 d . . .
C28 C 0.3665(2) 0.1494(3) 0.12049(11) 0.0347(9) Uani 1 1 d . . .
H28 H 0.3488 0.1006 0.1284 0.042 Uiso 1 1 calc R . .
C29 C 0.3824(2) 0.1526(3) 0.08578(11) 0.0384(10) Uani 1 1 d . . .
H29 H 0.3755 0.1059 0.0703 0.046 Uiso 1 1 calc R . .
C30 C 0.35957(16) 0.2125(2) 0.18113(10) 0.0227(8) Uani 1 1 d . . .
C31 C 0.34918(18) 0.2856(2) 0.19921(10) 0.0271(8) Uani 1 1 d . . .
H31 H 0.3507 0.3365 0.1868 0.032 Uiso 1 1 calc R . .
C32 C 0.33678(17) 0.2848(2) 0.23453(10) 0.0263(8) Uani 1 1 d . . .
H32 H 0.3297 0.3352 0.2461 0.032 Uiso 1 1 calc R . .
C33 C 0.33441(15) 0.2116(2) 0.25372(9) 0.0209(7) Uani 1 1 d . . .
C34 C 0.3441(2) 0.1387(3) 0.23566(10) 0.0334(9) Uani 1 1 d . . .
H34 H 0.3419 0.0878 0.2479 0.040 Uiso 1 1 calc R . .
C35 C 0.3567(2) 0.1396(3) 0.20024(11) 0.0334(9) Uani 1 1 d . . .
H35 H 0.3636 0.0892 0.1886 0.040 Uiso 1 1 calc R . .
C36 C 0.32546(15) 0.2118(2) 0.29266(9) 0.0204(8) Uani 1 1 d . . .
C37 C 0.3424(2) 0.2805(3) 0.31472(11) 0.0399(10) Uani 1 1 d . . .
H37 H 0.3586 0.3279 0.3046 0.048 Uiso 1 1 calc R . .
C38 C 0.3353(2) 0.2788(3) 0.35101(12) 0.0444(12) Uani 1 1 d . . .
H38 H 0.3459 0.3259 0.3657 0.053 Uiso 1 1 calc R . .
C39 C 0.2990(2) 0.1460(3) 0.34615(11) 0.0362(10) Uani 1 1 d . . .
H39 H 0.2844 0.0985 0.3571 0.043 Uiso 1 1 calc R . .
C40 C 0.3046(2) 0.1454(3) 0.30934(11) 0.0364(10) Uani 1 1 d . . .
H40 H 0.2935 0.0973 0.2953 0.044 Uiso 1 1 calc R . .
C41 C 0.31090(16) 0.2122(3) 0.40656(9) 0.0248(8) Uani 1 1 d . . .
H41A H 0.2884 0.1631 0.4132 0.030 Uiso 1 1 calc R . .
H41B H 0.2887 0.2616 0.4132 0.030 Uiso 1 1 calc R . .
C42 C 0.37580(16) 0.2119(2) 0.42686(9) 0.0218(8) Uani 1 1 d . . .
C43 C 0.40373(18) 0.2845(3) 0.43930(10) 0.0286(8) Uani 1 1 d . . .
H43 H 0.3800 0.3334 0.4383 0.034 Uiso 1 1 calc R . .
C44 C 0.46657(19) 0.2868(3) 0.45341(11) 0.0319(9) Uani 1 1 d . . .
H44 H 0.4854 0.3370 0.4620 0.038 Uiso 1 1 calc R . .
C45 C 0.50110(16) 0.2154(2) 0.45484(9) 0.0232(8) Uani 1 1 d . . .
C46 C 0.47192(17) 0.1418(3) 0.44518(10) 0.0288(9) Uani 1 1 d . . .
H46 H 0.4947 0.0920 0.4480 0.035 Uiso 1 1 calc R . .
C47 C 0.40919(17) 0.1403(3) 0.43126(10) 0.0278(8) Uani 1 1 d . . .
H47 H 0.3894 0.0894 0.4248 0.033 Uiso 1 1 calc R . .
C48 C 0.57054(17) 0.2182(3) 0.46247(10) 0.0303(9) Uani 1 1 d . . .
H48A H 0.5845 0.2684 0.4764 0.036 Uiso 1 1 calc R . .
H48B H 0.5867 0.1698 0.4771 0.036 Uiso 1 1 calc R . .
P2 P 0.68429(5) 0.48785(7) 0.39126(3) 0.0330(3) Uani 1 1 d . . .
F13 F 0.69745(11) 0.41373(16) 0.36471(7) 0.0420(6) Uani 1 1 d . . .
F14 F 0.75840(12) 0.49961(14) 0.40171(7) 0.0357(6) Uani 1 1 d . . .
F15 F 0.67386(14) 0.56219(15) 0.41781(7) 0.0452(7) Uani 1 1 d . . .
F16 F 0.61181(12) 0.47363(19) 0.38057(8) 0.0511(7) Uani 1 1 d . . .
F17 F 0.68535(12) 0.42462(15) 0.42410(7) 0.0399(6) Uani 1 1 d . . .
F18 F 0.68369(13) 0.55062(17) 0.35786(7) 0.0465(7) Uani 1 1 d . . .
P1 P 0.46457(5) 0.02274(9) 0.33925(4) 0.0468(4) Uani 1 1 d . . .
F1 F 0.46807(11) -0.0731(2) 0.33950(7) 0.0512(7) Uani 1 1 d . . .
F2 F 0.52557(15) 0.0259(3) 0.32028(10) 0.0727(10) Uani 1 1 d . . .
F3 F 0.46035(15) 0.1197(2) 0.33992(11) 0.0757(10) Uani 1 1 d . . .
F4 F 0.40351(13) 0.01485(19) 0.35835(9) 0.0532(8) Uani 1 1 d . . .
F5 F 0.50631(14) 0.0236(2) 0.37874(9) 0.0588(8) Uani 1 1 d . . .
F6 F 0.42230(15) 0.0173(2) 0.30008(9) 0.0663(9) Uani 1 1 d . . .
P3 P 0.27345(6) 0.48493(10) 0.39549(4) 0.0258(4) Uani 0.885(4) 1 d PDU A 1
F7 F 0.29431(14) 0.57489(16) 0.40911(9) 0.0407(8) Uani 0.885(4) 1 d PDU A 1
F8 F 0.21072(19) 0.4969(3) 0.41249(15) 0.0346(11) Uani 0.885(4) 1 d PDU A 1
F9 F 0.25128(12) 0.39512(16) 0.38165(7) 0.0357(7) Uani 0.885(4) 1 d PDU A 1
F10 F 0.33572(14) 0.4720(2) 0.37853(9) 0.0440(8) Uani 0.885(4) 1 d PDU A 1
F11 F 0.24083(15) 0.5233(2) 0.35719(8) 0.0362(7) Uani 0.885(4) 1 d PDU A 1
F12 F 0.30548(13) 0.44686(18) 0.43343(8) 0.0395(7) Uani 0.885(4) 1 d PDU A 1
P3A P 0.2719(6) 0.5137(7) 0.3963(3) 0.0258(4) Uani 0.115(4) 1 d PDU A 2
F7A F 0.2495(9) 0.6017(10) 0.3831(5) 0.040(5) Uani 0.115(4) 1 d PDU A 2
F8A F 0.2082(13) 0.500(2) 0.4112(11) 0.052(9) Uani 0.115(4) 1 d PDU A 2
F9A F 0.2952(12) 0.4240(11) 0.4088(6) 0.064(7) Uani 0.115(4) 1 d PDU A 2
F10A F 0.3319(9) 0.5271(14) 0.3775(6) 0.046(5) Uani 0.115(4) 1 d PDU A 2
F11A F 0.2390(11) 0.4790(13) 0.3577(5) 0.045(6) Uani 0.115(4) 1 d PDU A 2
F12A F 0.3024(9) 0.5517(13) 0.4342(5) 0.040(5) Uani 0.115(4) 1 d PDU A 2
P4 P 0.2500 0.7500 0.5000 0.0153(3) Uani 1 2 d SD . .
F19 F 0.2150(6) 0.751(2) 0.4590(3) 0.051(6) Uani 0.43(4) 1 d PDU B 1
F20 F 0.2951(10) 0.6822(6) 0.4885(9) 0.049(5) Uani 0.43(4) 1 d PDU B 1
F20A F 0.3051(3) 0.6857(5) 0.5072(6) 0.038(3) Uani 0.57(4) 1 d PDU B 2
F19A F 0.2288(7) 0.7102(10) 0.4612(3) 0.037(3) Uani 0.57(4) 1 d PDU B 2
F21 F 0.29517(10) 0.81530(14) 0.48566(6) 0.0318(5) Uani 1 1 d D B .
P5 P 0.7500 0.7500 0.5000 0.0148(3) Uani 1 2 d S . .
F22 F 0.69347(9) 0.68657(13) 0.49116(6) 0.0269(5) Uani 1 1 d . . .
F23 F 0.79362(9) 0.68786(13) 0.48216(6) 0.0255(5) Uani 1 1 d . . .
F24 F 0.72999(10) 0.79352(13) 0.46119(5) 0.0258(5) Uani 1 1 d . . .
N1S N 0.2939(3) 0.5006(3) 0.2360(2) 0.0720(17) Uani 1 1 d . . .
C1S C 0.3460(3) 0.5014(3) 0.23153(17) 0.0533(14) Uani 1 1 d . . .
C2S C 0.4082(3) 0.5011(3) 0.22260(19) 0.0586(15) Uani 1 1 d . . .
H2SA H 0.4306 0.4533 0.2339 0.088 Uiso 1 1 calc R . .
H2SB H 0.4296 0.5514 0.2319 0.088 Uiso 1 1 calc R . .
H2SC H 0.4066 0.4983 0.1960 0.088 Uiso 1 1 calc R . .
N2S N 0.89488(18) 0.4964(2) 0.51836(10) 0.0342(8) Uani 1 1 d . . .
C3S C 0.84290(19) 0.4997(2) 0.50994(10) 0.0238(8) Uani 1 1 d . . .
C4S C 0.7764(2) 0.5025(2) 0.49955(13) 0.0316(9) Uani 1 1 d . . .
H4SA H 0.7664 0.5048 0.4728 0.047 Uiso 1 1 calc R . .
H4SB H 0.7600 0.5514 0.5102 0.047 Uiso 1 1 calc R . .
H4SC H 0.7579 0.4534 0.5086 0.047 Uiso 1 1 calc R . .
N3S N 0.5146(3) 0.5012(3) 0.44906(15) 0.0643(14) Uani 1 1 d . . .
C5S C 0.5587(2) 0.4992(3) 0.47001(15) 0.0419(11) Uani 1 1 d . . .
C6S C 0.6125(2) 0.4963(3) 0.49716(16) 0.0483(13) Uani 1 1 d . . .
H6SA H 0.6000 0.4918 0.5215 0.072 Uiso 1 1 calc R . .
H6SB H 0.6366 0.5465 0.4958 0.072 Uiso 1 1 calc R . .
H6SC H 0.6375 0.4486 0.4927 0.072 Uiso 1 1 calc R . .

loop_
_atom_site_aniso_label
_atom_site_aniso_U_11
_atom_site_aniso_U_22
_atom_site_aniso_U_33
_atom_site_aniso_U_23
_atom_site_aniso_U_13
_atom_site_aniso_U_12
N1 0.0126(14) 0.0314(17) 0.0171(14) -0.0005(12) 0.0020(11) 0.0001(12)
N2 0.0119(14) 0.041(2) 0.0198(15) -0.0033(13) -0.0008(11) 0.0008(13)
C1 0.032(2) 0.035(2) 0.027(2) -0.0014(17) 0.0012(16) 0.0006(18)
C2 0.034(2) 0.032(2) 0.026(2) 0.0006(16) 0.0004(16) 0.0014(17)
C3 0.0089(15) 0.031(2) 0.0215(17) -0.0014(15) 0.0007(13) -0.0013(14)
C4 0.037(2) 0.032(2) 0.0221(18) -0.0029(16) 0.0040(16) -0.0070(18)
C5 0.034(2) 0.030(2) 0.0266(19) -0.0007(16) 0.0078(16) -0.0048(17)
C6 0.0121(16) 0.030(2) 0.0223(18) -0.0006(15) -0.0003(13) 0.0034(14)
C7 0.034(2) 0.029(2) 0.0242(19) -0.0036(16) 0.0081(16) -0.0019(17)
C8 0.033(2) 0.029(2) 0.0259(19) -0.0002(16) 0.0059(16) -0.0072(17)
C9 0.0164(17) 0.031(2) 0.0195(17) -0.0020(15) 0.0006(13) 0.0050(15)
C10 0.038(2) 0.030(2) 0.0208(18) -0.0019(16) 0.0031(16) -0.0034(17)
C11 0.041(2) 0.031(2) 0.0220(18) -0.0013(16) 0.0015(16) -0.0027(18)
C12 0.0114(16) 0.039(2) 0.0192(17) -0.0020(15) -0.0029(13) 0.0006(15)
C13 0.036(2) 0.033(2) 0.028(2) -0.0015(17) 0.0045(17) 0.0091(18)
C14 0.031(2) 0.029(2) 0.0279(19) 0.0037(16) 0.0026(16) 0.0069(17)
C15 0.035(2) 0.026(2) 0.030(2) -0.0035(16) 0.0059(16) -0.0082(17)
C16 0.029(2) 0.031(2) 0.033(2) -0.0026(17) 0.0113(16) -0.0096(17)
C17 0.0196(18) 0.045(2) 0.0156(17) -0.0029(15) 0.0006(14) -0.0015(16)
C18 0.0162(17) 0.040(2) 0.0108(15) -0.0027(14) 0.0024(13) -0.0013(15)
C19 0.030(2) 0.025(2) 0.033(2) -0.0020(16) -0.0007(16) 0.0069(17)
C20 0.0207(18) 0.027(2) 0.032(2) -0.0038(16) -0.0039(15) -0.0023(16)
C21 0.0165(17) 0.033(2) 0.0124(15) -0.0013(14) 0.0075(13) -0.0022(15)
C22 0.0226(18) 0.027(2) 0.0203(17) 0.0014(15) 0.0019(14) 0.0031(15)
C23 0.0251(19) 0.031(2) 0.0203(17) 0.0004(15) 0.0020(14) -0.0025(16)
C24 0.0191(18) 0.037(2) 0.0134(16) -0.0012(14) 0.0035(13) -0.0004(15)
N3 0.0139(14) 0.045(2) 0.0191(15) 0.0006(14) 0.0013(12) 0.0020(14)
N4 0.0151(14) 0.0328(18) 0.0200(15) 0.0018(13) 0.0040(11) 0.0001(13)
C25 0.051(3) 0.031(2) 0.038(2) -0.0010(18) 0.017(2) 0.003(2)
C26 0.046(3) 0.029(2) 0.044(2) -0.0030(19) 0.022(2) 0.0011(19)
C27 0.0138(17) 0.039(2) 0.0221(18) 0.0006(16) 0.0022(14) 0.0070(15)
C28 0.042(2) 0.036(2) 0.027(2) -0.0034(18) 0.0086(17) -0.0137(19)
C29 0.047(3) 0.039(3) 0.029(2) -0.0111(18) 0.0061(18) -0.015(2)
C30 0.0162(17) 0.030(2) 0.0216(18) -0.0010(15) 0.0019(14) 0.0026(15)
C31 0.032(2) 0.026(2) 0.0228(18) 0.0013(15) 0.0018(15) -0.0054(16)
C32 0.030(2) 0.028(2) 0.0223(18) -0.0038(15) 0.0068(15) -0.0024(16)
C33 0.0147(16) 0.028(2) 0.0189(17) 0.0008(14) 0.0002(13) 0.0041(14)
C34 0.051(3) 0.026(2) 0.0232(19) 0.0023(16) 0.0075(17) 0.0035(19)
C35 0.045(2) 0.029(2) 0.027(2) -0.0019(16) 0.0068(17) 0.0069(18)
C36 0.0112(16) 0.030(2) 0.0199(17) 0.0022(14) 0.0006(13) 0.0023(14)
C37 0.063(3) 0.029(2) 0.030(2) 0.0012(18) 0.016(2) 0.002(2)
C38 0.076(3) 0.029(2) 0.033(2) -0.0027(18) 0.022(2) -0.006(2)
C39 0.051(3) 0.032(2) 0.026(2) 0.0045(17) 0.0082(18) -0.007(2)
C40 0.051(3) 0.034(2) 0.0246(19) -0.0040(17) 0.0052(18) -0.007(2)
C41 0.0160(17) 0.045(2) 0.0142(16) 0.0024(15) 0.0058(13) 0.0042(16)
C42 0.0169(17) 0.035(2) 0.0151(16) 0.0013(14) 0.0073(13) 0.0042(15)
C43 0.0233(19) 0.030(2) 0.031(2) 0.0037(16) -0.0005(15) 0.0038(16)
C44 0.029(2) 0.031(2) 0.035(2) 0.0034(17) 0.0012(17) -0.0021(17)
C45 0.0196(18) 0.041(2) 0.0094(15) 0.0035(14) 0.0045(13) -0.0004(16)
C46 0.0253(19) 0.032(2) 0.0275(19) -0.0006(16) -0.0004(15) 0.0094(17)
C47 0.0237(19) 0.031(2) 0.0269(19) 0.0003(16) -0.0020(15) -0.0026(16)
C48 0.0183(18) 0.054(3) 0.0185(18) 0.0012(17) 0.0035(14) -0.0011(17)
P2 0.0341(6) 0.0371(6) 0.0282(6) -0.0043(4) 0.0058(4) 0.0023(4)
F13 0.0364(13) 0.0467(15) 0.0425(14) -0.0192(12) 0.0047(11) 0.0000(11)
F14 0.0377(14) 0.0357(14) 0.0321(13) -0.0012(9) -0.0005(11) -0.0031(10)
F15 0.0694(18) 0.0314(14) 0.0373(13) -0.0002(11) 0.0161(12) 0.0166(12)
F16 0.0342(14) 0.0606(18) 0.0593(17) 0.0045(14) 0.0092(12) 0.0073(13)
F17 0.0485(15) 0.0315(13) 0.0410(13) -0.0001(10) 0.0104(11) -0.0022(11)
F18 0.0561(16) 0.0493(16) 0.0346(13) 0.0114(12) 0.0083(11) 0.0143(13)
P1 0.0278(6) 0.0627(9) 0.0482(7) 0.0121(6) -0.0002(5) 0.0001(6)
F1 0.0264(13) 0.076(2) 0.0492(15) 0.0034(14) -0.0015(11) 0.0008(13)
F2 0.0412(17) 0.106(3) 0.073(2) 0.021(2) 0.0138(16) -0.0104(18)
F3 0.058(2) 0.061(2) 0.103(3) 0.0267(19) -0.0036(18) -0.0081(16)
F4 0.0322(15) 0.0647(19) 0.0630(19) 0.0033(14) 0.0077(13) 0.0025(13)
F5 0.0399(16) 0.074(2) 0.0594(19) 0.0019(16) -0.0035(14) 0.0008(15)
F6 0.0430(17) 0.103(3) 0.0490(18) 0.0195(17) -0.0052(14) -0.0007(16)
P3 0.0236(6) 0.0238(9) 0.0282(6) -0.0022(6) -0.0020(4) 0.0002(6)
F7 0.0513(18) 0.0257(15) 0.0429(18) -0.0047(13) -0.0002(14) -0.0091(12)
F8 0.0313(19) 0.035(3) 0.039(3) 0.006(2) 0.0084(19) 0.0070(17)
F9 0.0333(14) 0.0264(14) 0.0447(16) -0.0050(11) -0.0038(12) -0.0026(11)
F10 0.0329(15) 0.047(2) 0.0536(18) -0.0038(16) 0.0126(13) -0.0046(14)
F11 0.0443(17) 0.0343(18) 0.0285(14) 0.0025(13) 0.0007(12) 0.0051(15)
F12 0.0374(15) 0.0401(17) 0.0366(16) 0.0061(13) -0.0086(12) 0.0045(12)
P3A 0.0236(6) 0.0238(9) 0.0282(6) -0.0022(6) -0.0020(4) 0.0002(6)
F7A 0.041(11) 0.033(8) 0.044(11) 0.000(7) -0.001(9) 0.013(8)
F8A 0.036(12) 0.07(2) 0.04(2) 0.00(2) -0.001(14) -0.020(13)
F9A 0.107(19) 0.035(8) 0.046(14) 0.023(9) -0.002(12) 0.028(11)
F10A 0.054(9) 0.044(13) 0.042(11) 0.007(10) 0.019(8) 0.027(9)
F11A 0.079(14) 0.031(11) 0.020(8) 0.018(8) -0.010(8) -0.010(12)
F12A 0.032(11) 0.054(13) 0.031(8) -0.007(8) 0.000(7) -0.002(9)
P4 0.0125(6) 0.0196(6) 0.0143(6) -0.0002(5) 0.0034(4) -0.0021(5)
F19 0.025(4) 0.105(17) 0.021(3) 0.024(5) -0.010(3) -0.030(6)
F20 0.044(7) 0.024(3) 0.088(13) -0.003(5) 0.044(8) 0.004(4)
F20A 0.015(2) 0.026(3) 0.073(8) 0.010(4) 0.005(3) 0.0026(18)
F19A 0.048(4) 0.045(6) 0.018(3) -0.008(3) 0.009(3) -0.023(4)
F21 0.0236(11) 0.0284(12) 0.0460(13) 0.0068(10) 0.0141(10) -0.0078(9)
P5 0.0122(6) 0.0200(6) 0.0124(5) 0.0001(5) 0.0025(4) 0.0012(5)
F22 0.0223(11) 0.0262(11) 0.0309(11) 0.0024(9) -0.0002(8) -0.0052(9)
F23 0.0260(11) 0.0242(11) 0.0287(11) 0.0002(9) 0.0121(9) 0.0076(9)
F24 0.0278(11) 0.0317(12) 0.0179(10) 0.0053(9) 0.0036(8) 0.0032(9)
N1S 0.060(3) 0.044(3) 0.122(5) 0.031(3) 0.046(3) 0.013(2)
C1S 0.063(4) 0.033(3) 0.062(3) 0.010(2) 0.004(3) 0.006(2)
C2S 0.054(4) 0.055(3) 0.066(4) 0.001(3) 0.005(3) 0.004(2)
N2S 0.032(2) 0.033(2) 0.037(2) 0.0006(14) 0.0041(16) -0.0011(14)
C3S 0.030(2) 0.0193(19) 0.0221(18) -0.0002(13) 0.0028(16) -0.0010(15)
C4S 0.030(2) 0.024(2) 0.039(2) 0.0006(16) 0.0022(18) 0.0017(16)
N3S 0.057(3) 0.076(4) 0.054(3) 0.005(2) -0.010(3) -0.006(2)
C5S 0.042(3) 0.037(3) 0.047(3) -0.0013(19) 0.009(2) -0.0004(19)
C6S 0.034(3) 0.056(3) 0.053(3) 0.001(2) 0.003(2) 0.000(2)

loop_
_atom_type_symbol
_atom_type_description
_atom_type_scat_dispersion_real
_atom_type_scat_dispersion_imag
_atom_type_scat_source
C C 0.0181 0.0091 'International Tables Vol C Tables 4.2.6.8 and 6.1.1.4'
H H 0.0000 0.0000 'International Tables Vol C Tables 4.2.6.8 and 6.1.1.4'
F F 0.0727 0.0534 'International Tables Vol C Tables 4.2.6.8 and 6.1.1.4'
N N 0.0311 0.0180 'International Tables Vol C Tables 4.2.6.8 and 6.1.1.4'
P P 0.2955 0.4335 'International Tables Vol C Tables 4.2.6.8 and 6.1.1.4'

loop_
_geom_angle_atom_site_label_1
_geom_angle_atom_site_label_2
_geom_angle_atom_site_label_3
_geom_angle
_geom_angle_site_symmetry_1
_geom_angle_site_symmetry_3
C1 N1 C24 120.8(3) . 2_655
C5 N1 C1 120.3(3) . .
C5 N1 C24 118.8(3) . 2_655
C14 N2 C15 119.9(3) . .
C14 N2 C17 121.0(3) . .
C15 N2 C17 119.0(3) . .
N1 C1 H1 119.8 . .
N1 C1 C2 120.3(4) . .
C2 C1 H1 119.8 . .
C1 C2 H2 119.5 . .
C1 C2 C3 120.9(4) . .
C3 C2 H2 119.5 . .
C2 C3 C6 121.7(3) . .
C4 C3 C2 116.8(3) . .
C4 C3 C6 121.5(3) . .
C3 C4 H4 119.9 . .
C5 C4 C3 120.2(4) . .
C5 C4 H4 119.9 . .
N1 C5 C4 121.3(4) . .
N1 C5 H5 119.3 . .
C4 C5 H5 119.3 . .
C7 C6 C3 120.9(3) . .
C7 C6 C11 119.1(3) . .
C11 C6 C3 120.0(3) . .
C6 C7 H7 119.5 . .
C8 C7 C6 120.9(4) . .
C8 C7 H7 119.5 . .
C7 C8 H8 119.4 . .
C7 C8 C9 121.2(4) . .
C9 C8 H8 119.4 . .
C8 C9 C10 118.0(3) . .
C8 C9 C12 120.1(3) . .
C10 C9 C12 121.9(3) . .
C9 C10 H10 119.4 . .
C11 C10 C9 121.2(4) . .
C11 C10 H10 119.4 . .
C6 C11 H11 120.3 . .
C10 C11 C6 119.4(4) . .
C10 C11 H11 120.3 . .
C13 C12 C9 121.7(3) . .
C13 C12 C16 117.4(3) . .
C16 C12 C9 120.9(3) . .
C12 C13 H13 119.6 . .
C14 C13 C12 120.8(4) . .
C14 C13 H13 119.6 . .
N2 C14 C13 121.7(4) . .
N2 C14 H14 119.2 . .
C13 C14 H14 119.2 . .
N2 C15 H15 119.7 . .
C16 C15 N2 120.7(4) . .
C16 C15 H15 119.7 . .
C12 C16 H16 120.2 . .
C15 C16 C12 119.6(4) . .
C15 C16 H16 120.2 . .
N2 C17 H17A 110.1 . .
N2 C17 H17B 110.1 . .
N2 C17 C18 108.2(3) . .
H17A C17 H17B 108.4 . .
C18 C17 H17A 110.1 . .
C18 C17 H17B 110.1 . .
C19 C18 C17 120.1(3) . .
C19 C18 C23 119.8(3) . .
C23 C18 C17 119.8(3) . .
C18 C19 H19 119.9 . .
C18 C19 C20 120.2(4) . .
C20 C19 H19 119.9 . .
C19 C20 H20 119.9 . .
C21 C20 C19 120.2(4) . .
C21 C20 H20 119.9 . .
C20 C21 C24 120.2(3) . .
C22 C21 C20 119.1(3) . .
C22 C21 C24 120.5(3) . .
C21 C22 H22 119.7 . .
C21 C22 C23 120.7(3) . .
C23 C22 H22 119.7 . .
C18 C23 C22 119.7(4) . .
C18 C23 H23 120.2 . .
C22 C23 H23 120.2 . .
N1 C24 C21 108.0(3) 2_655 .
N1 C24 H24A 110.1 2_655 .
N1 C24 H24B 110.1 2_655 .
C21 C24 H24A 110.1 . .
C21 C24 H24B 110.1 . .
H24A C24 H24B 108.4 . .
C25 N3 C48 118.8(3) . 2_655
C29 N3 C25 119.9(3) . .
C29 N3 C48 120.9(4) . 2_655
C38 N4 C41 119.0(3) . .
C39 N4 C38 120.2(3) . .
C39 N4 C41 120.7(3) . .
N3 C25 H25 119.8 . .
C26 C25 N3 120.3(4) . .
C26 C25 H25 119.8 . .
C25 C26 H26 120.1 . .
C25 C26 C27 119.7(4) . .
C27 C26 H26 120.1 . .
C26 C27 C30 120.0(4) . .
C28 C27 C26 117.0(4) . .
C28 C27 C30 123.0(4) . .
C27 C28 H28 119.3 . .
C27 C28 C29 121.5(4) . .
C29 C28 H28 119.3 . .
N3 C29 C28 121.4(4) . .
N3 C29 H29 119.3 . .
C28 C29 H29 119.3 . .
C31 C30 C27 120.7(3) . .
C35 C30 C27 121.7(3) . .
C35 C30 C31 117.6(3) . .
C30 C31 H31 119.5 . .
C32 C31 C30 120.9(4) . .
C32 C31 H31 119.5 . .
C31 C32 H32 119.3 . .
C31 C32 C33 121.3(4) . .
C33 C32 H32 119.3 . .
C32 C33 C34 117.9(3) . .
C32 C33 C36 120.9(3) . .
C34 C33 C36 121.2(3) . .
C33 C34 H34 119.6 . .
C35 C34 C33 120.7(4) . .
C35 C34 H34 119.6 . .
C30 C35 H35 119.2 . .
C34 C35 C30 121.5(4) . .
C34 C35 H35 119.2 . .
C37 C36 C33 120.3(3) . .
C40 C36 C33 122.8(3) . .
C40 C36 C37 116.8(3) . .
C36 C37 H37 120.2 . .
C38 C37 C36 119.6(4) . .
C38 C37 H37 120.2 . .
N4 C38 C37 121.4(4) . .
N4 C38 H38 119.3 . .
C37 C38 H38 119.3 . .
N4 C39 H39 119.9 . .
N4 C39 C40 120.2(4) . .
C40 C39 H39 119.9 . .
C36 C40 C39 121.7(4) . .
C36 C40 H40 119.1 . .
C39 C40 H40 119.1 . .
N4 C41 H41A 110.0 . .
N4 C41 H41B 110.0 . .
N4 C41 C42 108.5(3) . .
H41A C41 H41B 108.4 . .
C42 C41 H41A 110.0 . .
C42 C41 H41B 110.0 . .
C43 C42 C41 120.2(3) . .
C47 C42 C41 120.6(4) . .
C47 C42 C43 119.1(3) . .
C42 C43 H43 119.6 . .
C42 C43 C44 120.7(4) . .
C44 C43 H43 119.6 . .
C43 C44 H44 120.2 . .
C45 C44 C43 119.6(4) . .
C45 C44 H44 120.2 . .
C44 C45 C48 120.9(4) . .
C46 C45 C44 119.4(3) . .
C46 C45 C48 119.4(4) . .
C45 C46 H46 119.9 . .
C45 C46 C47 120.2(4) . .
C47 C46 H46 119.9 . .
C42 C47 C46 120.5(4) . .
C42 C47 H47 119.8 . .
C46 C47 H47 119.8 . .
N3 C48 C45 107.1(3) 2_655 .
N3 C48 H48A 110.3 2_655 .
N3 C48 H48B 110.3 2_655 .
C45 C48 H48A 110.3 . .
C45 C48 H48B 110.3 . .
H48A C48 H48B 108.6 . .
F13 P2 F14 88.28(13) . .
F15 P2 F13 177.90(16) . .
F15 P2 F14 89.65(15) . .
F15 P2 F16 91.95(16) . .
F15 P2 F18 90.10(15) . .
F16 P2 F13 90.12(15) . .
F16 P2 F14 178.31(16) . .
F16 P2 F18 90.45(16) . .
F17 P2 F13 89.65(14) . .
F17 P2 F14 89.67(14) . .
F17 P2 F15 90.66(15) . .
F17 P2 F16 89.77(15) . .
F17 P2 F18 179.20(16) . .
F18 P2 F13 89.58(15) . .
F18 P2 F14 90.08(14) . .
F1 P1 F2 89.53(19) . .
F1 P1 F3 178.6(2) . .
F1 P1 F4 87.75(16) . .
F1 P1 F5 88.97(17) . .
F1 P1 F6 88.38(18) . .
F2 P1 F4 177.3(2) . .
F2 P1 F5 89.77(18) . .
F2 P1 F6 90.93(19) . .
F3 P1 F2 91.7(2) . .
F3 P1 F4 91.07(19) . .
F3 P1 F5 90.2(2) . .
F3 P1 F6 92.4(2) . .
F5 P1 F4 90.12(17) . .
F6 P1 F4 89.05(18) . .
F6 P1 F5 177.3(2) . .
F7 P3 F8 89.2(2) . .
F7 P3 F9 179.00(19) . .
F7 P3 F10 91.34(18) . .
F7 P3 F11 89.4(2) . .
F7 P3 F12 90.73(17) . .
F8 P3 F11 90.0(2) . .
F9 P3 F8 90.0(2) . .
F9 P3 F11 90.05(17) . .
F10 P3 F8 179.4(2) . .
F10 P3 F9 89.46(17) . .
F10 P3 F11 90.09(18) . .
F12 P3 F8 89.7(2) . .
F12 P3 F9 89.87(17) . .
F12 P3 F10 90.11(18) . .
F12 P3 F11 179.8(2) . .
F7A P3A F8A 88.9(14) . .
F7A P3A F9A 178.6(12) . .
F7A P3A F10A 88.9(11) . .
F7A P3A F11A 88.1(11) . .
F7A P3A F12A 89.3(11) . .
F8A P3A F9A 92.1(14) . .
F8A P3A F10A 174(2) . .
F8A P3A F11A 87.4(14) . .
F9A P3A F11A 90.9(12) . .
F10A P3A F9A 90.1(11) . .
F10A P3A F11A 87.4(11) . .
F12A P3A F8A 91.5(14) . .
F12A P3A F9A 91.7(11) . .
F12A P3A F10A 93.6(11) . .
F12A P3A F11A 177.2(14) . .
F19 P4 F19 180.0(3) . 7_566
F19 P4 F21 95.0(7) . 7_566
F19 P4 F21 85.0(7) . .
F19 P4 F21 95.0(7) 7_566 .
F19 P4 F21 85.0(7) 7_566 7_566
F20 P4 F19 89.3(5) . .
F20 P4 F19 90.7(5) 7_566 .
F20 P4 F19 90.7(5) . 7_566
F20 P4 F19 89.3(5) 7_566 7_566
F20 P4 F20 179.997(7) 7_566 .
F20 P4 F20A 25.2(6) . .
F20 P4 F20A 154.8(6) 7_566 .
F20 P4 F20A 25.2(6) 7_566 7_566
F20 P4 F20A 154.8(6) . 7_566
F20 P4 F21 93.7(4) . 7_566
F20 P4 F21 86.3(4) 7_566 7_566
F20 P4 F21 93.7(4) 7_566 .
F20 P4 F21 86.3(4) . .
F20A P4 F19 65.5(7) 7_566 .
F20A P4 F19 114.5(7) . .
F20A P4 F19 65.5(7) . 7_566
F20A P4 F19 114.5(7) 7_566 7_566
F20A P4 F20A 179.998(3) . 7_566
F20A P4 F21 89.9(4) 7_566 .
F20A P4 F21 90.1(4) . .
F20A P4 F21 90.1(4) 7_566 7_566
F20A P4 F21 89.9(4) . 7_566
F19A P4 F19 26.7(8) 7_566 7_566
F19A P4 F19 153.3(8) . 7_566
F19A P4 F19 153.3(8) 7_566 .
F19A P4 F19 26.7(8) . .
F19A P4 F20 114.7(8) . 7_566
F19A P4 F20 65.3(8) 7_566 7_566
F19A P4 F20 65.3(8) . .
F19A P4 F20 114.7(8) 7_566 .
F19A P4 F20A 90.3(3) . 7_566
F19A P4 F20A 89.7(3) . .
F19A P4 F20A 90.3(3) 7_566 .
F19A P4 F20A 89.7(3) 7_566 7_566
F19A P4 F19A 179.997(2) 7_566 .
F19A P4 F21 85.0(3) . 7_566
F19A P4 F21 95.0(3) 7_566 7_566
F19A P4 F21 85.0(3) 7_566 .
F19A P4 F21 95.0(3) . .
F21 P4 F21 180.0 . 7_566
F22 P5 F22 180.0 . 7_666
F23 P5 F22 89.94(11) 7_666 7_666
F23 P5 F22 90.06(11) . 7_666
F23 P5 F22 89.94(11) . .
F23 P5 F22 90.06(11) 7_666 .
F23 P5 F23 179.997(1) 7_666 .
F23 P5 F24 89.22(11) . 7_666
F23 P5 F24 90.78(11) 7_666 7_666
F23 P5 F24 89.22(11) 7_666 .
F23 P5 F24 90.78(11) . .
F24 P5 F22 90.14(11) . .
F24 P5 F22 89.86(11) 7_666 .
F24 P5 F22 89.86(11) . 7_666
F24 P5 F22 90.14(11) 7_666 7_666
F24 P5 F24 180.00(7) . 7_666
N1S C1S C2S 174.9(7) . .
C1S C2S H2SA 109.5 . .
C1S C2S H2SB 109.5 . .
C1S C2S H2SC 109.5 . .
H2SA C2S H2SB 109.5 . .
H2SA C2S H2SC 109.5 . .
H2SB C2S H2SC 109.5 . .
N2S C3S C4S 178.9(4) . .
C3S C4S H4SA 109.5 . .
C3S C4S H4SB 109.5 . .
C3S C4S H4SC 109.5 . .
H4SA C4S H4SB 109.5 . .
H4SA C4S H4SC 109.5 . .
H4SB C4S H4SC 109.5 . .
N3S C5S C6S 178.0(6) . .
C5S C6S H6SA 109.5 . .
C5S C6S H6SB 109.5 . .
C5S C6S H6SC 109.5 . .
H6SA C6S H6SB 109.5 . .
H6SA C6S H6SC 109.5 . .
H6SB C6S H6SC 109.5 . .

loop_
_geom_bond_atom_site_label_1
_geom_bond_atom_site_label_2
_geom_bond_distance
_geom_bond_site_symmetry_2
N1 C1 1.350(5) .
N1 C5 1.335(5) .
N1 C24 1.502(4) 2_655
N2 C14 1.318(5) .
N2 C15 1.368(5) .
N2 C17 1.490(5) .
C1 H1 0.9500 .
C1 C2 1.364(6) .
C2 H2 0.9500 .
C2 C3 1.399(6) .
C3 C4 1.393(6) .
C3 C6 1.481(5) .
C4 H4 0.9500 .
C4 C5 1.368(5) .
C5 H5 0.9500 .
C6 C7 1.382(6) .
C6 C11 1.413(5) .
C7 H7 0.9500 .
C7 C8 1.375(5) .
C8 H8 0.9500 .
C8 C9 1.394(6) .
C9 C10 1.404(6) .
C9 C12 1.483(5) .
C10 H10 0.9500 .
C10 C11 1.385(5) .
C11 H11 0.9500 .
C12 C13 1.370(6) .
C12 C16 1.414(6) .
C13 H13 0.9500 .
C13 C14 1.366(6) .
C14 H14 0.9500 .
C15 H15 0.9500 .
C15 C16 1.364(6) .
C16 H16 0.9500 .
C17 H17A 0.9900 .
C17 H17B 0.9900 .
C17 C18 1.518(5) .
C18 C19 1.376(6) .
C18 C23 1.381(6) .
C19 H19 0.9500 .
C19 C20 1.399(5) .
C20 H20 0.9500 .
C20 C21 1.383(6) .
C21 C22 1.380(5) .
C21 C24 1.509(5) .
C22 H22 0.9500 .
C22 C23 1.399(5) .
C23 H23 0.9500 .
C24 N1 1.502(4) 2_655
C24 H24A 0.9900 .
C24 H24B 0.9900 .
N3 C25 1.377(5) .
N3 C29 1.301(6) .
N3 C48 1.493(5) 2_655
N4 C38 1.337(5) .
N4 C39 1.321(5) .
N4 C41 1.503(4) .
C25 H25 0.9500 .
C25 C26 1.360(6) .
C26 H26 0.9500 .
C26 C27 1.420(6) .
C27 C28 1.349(6) .
C27 C30 1.482(5) .
C28 H28 0.9500 .
C28 C29 1.378(6) .
C29 H29 0.9500 .
C30 C31 1.400(5) .
C30 C35 1.388(6) .
C31 H31 0.9500 .
C31 C32 1.370(5) .
C32 H32 0.9500 .
C32 C33 1.391(5) .
C33 C34 1.395(5) .
C33 C36 1.479(5) .
C34 H34 0.9500 .
C34 C35 1.376(6) .
C35 H35 0.9500 .
C36 C37 1.401(6) .
C36 C40 1.358(6) .
C37 H37 0.9500 .
C37 C38 1.371(6) .
C38 H38 0.9500 .
C39 H39 0.9500 .
C39 C40 1.382(6) .
C40 H40 0.9500 .
C41 H41A 0.9900 .
C41 H41B 0.9900 .
C41 C42 1.506(5) .
C42 C43 1.379(6) .
C42 C47 1.375(6) .
C43 H43 0.9500 .
C43 C44 1.399(6) .
C44 H44 0.9500 .
C44 C45 1.384(6) .
C45 C46 1.382(6) .
C45 C48 1.507(5) .
C46 H46 0.9500 .
C46 C47 1.395(5) .
C47 H47 0.9500 .
C48 N3 1.493(5) 2_655
C48 H48A 0.9900 .
C48 H48B 0.9900 .
P2 F13 1.608(3) .
P2 F14 1.624(3) .
P2 F15 1.596(3) .
P2 F16 1.596(3) .
P2 F17 1.589(3) .
P2 F18 1.601(3) .
P1 F1 1.565(3) .
P1 F2 1.599(3) .
P1 F3 1.584(4) .
P1 F4 1.608(3) .
P1 F5 1.602(3) .
P1 F6 1.600(3) .
P3 F7 1.595(3) .
P3 F8 1.606(3) .
P3 F9 1.602(3) .
P3 F10 1.598(3) .
P3 F11 1.613(3) .
P3 F12 1.596(3) .
P3A F7A 1.572(15) .
P3A F8A 1.588(17) .
P3A F9A 1.593(15) .
P3A F10A 1.590(16) .
P3A F11A 1.602(15) .
P3A F12A 1.584(15) .
P4 F19 1.592(7) 7_566
P4 F19 1.592(7) .
P4 F20 1.582(8) 7_566
P4 F20 1.582(8) .
P4 F20A 1.591(6) .
P4 F20A 1.591(6) 7_566
P4 F19A 1.578(7) .
P4 F19A 1.578(7) 7_566
P4 F21 1.596(2) .
P4 F21 1.596(2) 7_566
P5 F22 1.610(2) 7_666
P5 F22 1.610(2) .
P5 F23 1.6000(19) .
P5 F23 1.6000(19) 7_666
P5 F24 1.6003(19) .
P5 F24 1.6003(19) 7_666
N1S C1S 1.178(8) .
C1S C2S 1.451(9) .
C2S H2SA 0.9800 .
C2S H2SB 0.9800 .
C2S H2SC 0.9800 .
N2S C3S 1.137(6) .
C3S C4S 1.452(6) .
C4S H4SA 0.9800 .
C4S H4SB 0.9800 .
C4S H4SC 0.9800 .
N3S C5S 1.146(7) .
C5S C6S 1.430(8) .
C6S H6SA 0.9800 .
C6S H6SB 0.9800 .
C6S H6SC 0.9800 .

loop_
_geom_torsion_atom_site_label_1
_geom_torsion_atom_site_label_2
_geom_torsion_atom_site_label_3
_geom_torsion_atom_site_label_4
_geom_torsion
_geom_torsion_site_symmetry_1
_geom_torsion_site_symmetry_4
N1 C1 C2 C3 0.6(6) . .
N2 C15 C16 C12 0.0(6) . .
N2 C17 C18 C19 79.1(4) . .
N2 C17 C18 C23 -95.0(4) . .
C1 N1 C5 C4 -1.9(6) . .
C1 C2 C3 C4 -2.3(5) . .
C1 C2 C3 C6 177.5(3) . .
C2 C3 C4 C5 2.0(5) . .
C2 C3 C6 C7 -27.3(5) . .
C2 C3 C6 C11 153.6(4) . .
C3 C4 C5 N1 0.1(6) . .
C3 C6 C7 C8 -175.0(3) . .
C3 C6 C11 C10 175.4(3) . .
C4 C3 C6 C7 152.5(4) . .
C4 C3 C6 C11 -26.6(5) . .
C5 N1 C1 C2 1.6(6) . .
C6 C3 C4 C5 -177.9(3) . .
C6 C7 C8 C9 -1.2(6) . .
C7 C6 C11 C10 -3.7(6) . .
C7 C8 C9 C10 -1.9(6) . .
C7 C8 C9 C12 176.6(4) . .
C8 C9 C10 C11 2.2(6) . .
C8 C9 C12 C13 32.8(5) . .
C8 C9 C12 C16 -147.2(4) . .
C9 C10 C11 C6 0.6(6) . .
C9 C12 C13 C14 -177.6(4) . .
C9 C12 C16 C15 177.6(3) . .
C10 C9 C12 C13 -148.7(4) . .
C10 C9 C12 C16 31.3(5) . .
C11 C6 C7 C8 4.1(6) . .
C12 C9 C10 C11 -176.2(3) . .
C12 C13 C14 N2 0.1(6) . .
C13 C12 C16 C15 -2.4(5) . .
C14 N2 C15 C16 2.5(5) . .
C14 N2 C17 C18 -100.4(4) . .
C15 N2 C14 C13 -2.6(6) . .
C15 N2 C17 C18 75.2(4) . .
C16 C12 C13 C14 2.3(6) . .
C17 N2 C14 C13 172.9(4) . .
C17 N2 C15 C16 -173.1(3) . .
C17 C18 C19 C20 -171.0(3) . .
C17 C18 C23 C22 170.8(3) . .
C18 C19 C20 C21 0.6(6) . .
C19 C18 C23 C22 -3.3(5) . .
C19 C20 C21 C22 -4.0(5) . .
C19 C20 C21 C24 171.8(3) . .
C20 C21 C22 C23 3.8(5) . .
C20 C21 C24 N1 -81.9(4) . 2_655
C21 C22 C23 C18 -0.2(5) . .
C22 C21 C24 N1 93.8(4) . 2_655
C23 C18 C19 C20 3.1(6) . .
C24 N1 C1 C2 -175.2(3) 2_655 .
C24 N1 C5 C4 174.9(3) 2_655 .
C24 C21 C22 C23 -172.0(3) . .
N3 C25 C26 C27 -3.6(7) . .
N4 C39 C40 C36 0.3(7) . .
N4 C41 C42 C43 96.2(4) . .
N4 C41 C42 C47 -79.8(4) . .
C25 N3 C29 C28 0.1(6) . .
C25 C26 C27 C28 3.5(6) . .
C25 C26 C27 C30 -178.9(4) . .
C26 C27 C28 C29 -1.7(6) . .
C26 C27 C30 C31 24.9(5) . .
C26 C27 C30 C35 -152.7(4) . .
C27 C28 C29 N3 -0.1(7) . .
C27 C30 C31 C32 -177.5(3) . .
C27 C30 C35 C34 177.7(4) . .
C28 C27 C30 C31 -157.7(4) . .
C28 C27 C30 C35 24.7(6) . .
C29 N3 C25 C26 1.7(6) . .
C30 C27 C28 C29 -179.2(4) . .
C30 C31 C32 C33 0.4(6) . .
C31 C30 C35 C34 0.1(6) . .
C31 C32 C33 C34 -1.1(6) . .
C31 C32 C33 C36 175.6(3) . .
C32 C33 C34 C35 1.3(6) . .
C32 C33 C36 C37 -24.5(5) . .
C32 C33 C36 C40 159.6(4) . .
C33 C34 C35 C30 -0.8(7) . .
C33 C36 C37 C38 -178.2(4) . .
C33 C36 C40 C39 177.3(4) . .
C34 C33 C36 C37 152.0(4) . .
C34 C33 C36 C40 -23.9(5) . .
C35 C30 C31 C32 0.1(6) . .
C36 C33 C34 C35 -175.3(4) . .
C36 C37 C38 N4 1.5(8) . .
C37 C36 C40 C39 1.3(6) . .
C38 N4 C39 C40 -1.0(6) . .
C38 N4 C41 C42 -68.2(5) . .
C39 N4 C38 C37 0.2(7) . .
C39 N4 C41 C42 107.8(4) . .
C40 C36 C37 C38 -2.1(6) . .
C41 N4 C38 C37 176.2(4) . .
C41 N4 C39 C40 -177.0(4) . .
C41 C42 C43 C44 -170.7(3) . .
C41 C42 C47 C46 170.5(3) . .
C42 C43 C44 C45 0.1(6) . .
C43 C42 C47 C46 -5.6(5) . .
C43 C44 C45 C46 -5.4(6) . .
C43 C44 C45 C48 167.4(3) . .
C44 C45 C46 C47 5.3(5) . .
C44 C45 C48 N3 -94.8(4) . 2_655
C45 C46 C47 C42 0.2(6) . .
C46 C45 C48 N3 78.0(4) . 2_655
C47 C42 C43 C44 5.4(6) . .
C48 N3 C25 C26 -172.3(4) 2_655 .
C48 N3 C29 C28 174.1(4) 2_655 .
C48 C45 C46 C47 -167.7(3) . .

loop_
_smtbx_masks_void_nr
_smtbx_masks_void_average_x
_smtbx_masks_void_average_y
_smtbx_masks_void_average_z
_smtbx_masks_void_volume
_smtbx_masks_void_count_electrons
1 0.000 -0.476 0.250 470.1 46.2
2 0.000 -0.142 0.750 470.1 46.1
3 0.500 -0.046 0.750 470.1 46.1
4 0.500 -0.080 0.250 470.1 46.2
